data_7063826
loop_
_publ_author_name
'Jia, Ying-Hao'
'Liu, Xing'
'Zhou, Jian'
'Qin, Qi-Pin'
'Du, Jia-Yin'

_publ_section_title
;
 Two structural types of lanthanide MOFs based on long-chain flexible
 sebacic acid: synthesis, luminescence, sensing, and magnetic properties
;
_journal_issue 26
_journal_name_full 'New Journal of Chemistry'
_journal_page_first 11227
_journal_page_last 11240
_journal_paper_doi 10.1039/D5NJ02067K
_journal_volume 49
_journal_year 2025
_chemical_formula_moiety '(C30 H50 Eu2 O13), 0.5 (H2 O)'
_chemical_formula_sum 'C30 H51 Eu2 O13.5'
_chemical_formula_weight 931.65
_space_group_crystal_system monoclinic
_space_group_IT_number 15
_space_group_name_Hall '-C 2yc'
_space_group_name_H-M_alt 'C 1 2/c 1'
_atom_sites_solution_hydrogens mixed
_audit_creation_method SHELXL-2014/7
_audit_update_record
;
2025-02-27 deposited with the CCDC.	2025-05-30 downloaded from the CCDC.
;
_cell_angle_alpha 90
_cell_angle_beta 96.073(4)
_cell_angle_gamma 90
_cell_formula_units_Z 8
_cell_length_a 14.248(2)
_cell_length_b 8.1274(12)
_cell_length_c 60.072(9)
_cell_measurement_reflns_used 9936
_cell_measurement_temperature 293(2)
_cell_measurement_theta_max 28.33
_cell_measurement_theta_min 2.89
_cell_volume 6917.2(18)
_computing_cell_refinement 'Bruker SAINT'
_computing_data_collection 'Bruker APEX2'
_computing_data_reduction 'Bruker SAINT'
_computing_molecular_graphics 'Bruker SHELXTL'
_computing_publication_material 'Bruker SHELXTL'
_computing_structure_refinement 'SHELXL-2014 (Sheldrick 2014)'
_computing_structure_solution 'SHELXS-97 (Sheldrick 2008)'
_diffrn_ambient_temperature 293(2)
_diffrn_measured_fraction_theta_full 0.998
_diffrn_measured_fraction_theta_max 0.998
_diffrn_measurement_device_type 'Bruker APEX-II CCD'
_diffrn_measurement_method '\f and \w scans'
_diffrn_radiation_type MoK\a
_diffrn_radiation_wavelength 0.71073
_diffrn_reflns_av_R_equivalents 0.0567
_diffrn_reflns_av_unetI/netI 0.0367
_diffrn_reflns_Laue_measured_fraction_full 0.998
_diffrn_reflns_Laue_measured_fraction_max 0.998
_diffrn_reflns_limit_h_max 16
_diffrn_reflns_limit_h_min -10
_diffrn_reflns_limit_k_max 9
_diffrn_reflns_limit_k_min -9
_diffrn_reflns_limit_l_max 61
_diffrn_reflns_limit_l_min -71
_diffrn_reflns_number 26140
_diffrn_reflns_point_group_measured_fraction_full 0.998
_diffrn_reflns_point_group_measured_fraction_max 0.998
_diffrn_reflns_theta_full 25.097
_diffrn_reflns_theta_max 25.097
_diffrn_reflns_theta_min 2.046
_exptl_absorpt_coefficient_mu 3.656
_exptl_absorpt_correction_T_max 0.7457
_exptl_absorpt_correction_T_min 0.5179
_exptl_absorpt_correction_type multi-scan
_exptl_absorpt_process_details 'SADABS 2014/5'
_exptl_crystal_colour colourless
_exptl_crystal_density_diffrn 1.789
_exptl_crystal_description block
_exptl_crystal_F_000 3720
_exptl_crystal_size_max 0.110
_exptl_crystal_size_mid 0.080
_exptl_crystal_size_min 0.050
_exptl_transmission_factor_max 0.823
_exptl_transmission_factor_min 0.681
_refine_diff_density_max 2.736
_refine_diff_density_min -2.369
_refine_diff_density_rms 0.206
_refine_ls_extinction_coef 0.00046(10)
_refine_ls_extinction_expression Fc^*^=kFc[1+0.001xFc^2^\l^3^/sin(2\q)]^-1/4^
_refine_ls_extinction_method 'SHELXL-2014/7 (Sheldrick 2014'
_refine_ls_goodness_of_fit_ref 1.175
_refine_ls_hydrogen_treatment mixed
_refine_ls_matrix_type full
_refine_ls_number_parameters 464
_refine_ls_number_reflns 6143
_refine_ls_number_restraints 369
_refine_ls_restrained_S_all 1.146
_refine_ls_R_factor_all 0.0666
_refine_ls_R_factor_gt 0.0650
_refine_ls_shift/su_max 0.001
_refine_ls_shift/su_mean 0.000
_refine_ls_structure_factor_coef Fsqd
_refine_ls_weighting_details 'w=1/[\s^2^(Fo^2^)+(0.1370P)^2^+238.0812P] where P=(Fo^2^+2Fc^2^)/3'
_refine_ls_weighting_scheme calc
_refine_ls_wR_factor_gt 0.2288
_refine_ls_wR_factor_ref 0.2303
_reflns_Friedel_coverage 0.000
_reflns_number_gt 5990
_reflns_number_total 6143
_reflns_threshold_expression 'I > 2\s(I)'
_cod_data_source_file d5nj02067k2.cif
_cod_data_source_block 2b
_cod_depositor_comments 'Adding full bibliography for 7063825--7063829.cif.'
_cod_original_cell_volume 6917.4(18)
_cod_original_sg_symbol_H-M 'C 2/c'
_cod_database_code 7063826
_shelx_shelxl_version_number 2014/7
_shelx_space_group_comment
;
The symmetry employed for this shelxl refinement is uniquely defined
by the following loop, which should always be used as a source of
symmetry information in preference to the above space-group names.
They are only intended as comments.
;
_shelx_estimated_absorpt_t_min 0.689
_shelx_estimated_absorpt_t_max 0.838

loop_
_space_group_symop_operation_xyz
'x, y, z'
'-x, y, -z+1/2'
'x+1/2, y+1/2, z'
'-x+1/2, y+1/2, -z+1/2'
'-x, -y, -z'
'x, -y, z-1/2'
'-x+1/2, -y+1/2, -z'
'x+1/2, -y+1/2, z-1/2'

loop_
_atom_site_label
_atom_site_type_symbol
_atom_site_fract_x
_atom_site_fract_y
_atom_site_fract_z
_atom_site_U_iso_or_equiv
_atom_site_adp_type
_atom_site_occupancy
_atom_site_site_symmetry_order
_atom_site_calc_flag
_atom_site_refinement_flags_posn
_atom_site_refinement_flags_adp
_atom_site_refinement_flags_occupancy
_atom_site_disorder_assembly
_atom_site_disorder_group
Eu1 Eu 0.33513(4) 0.69028(8) 0.62537(2) 0.0217(3) Uani 1 1 d . . . . .
Eu2 Eu 0.60429(4) 0.89655(8) 0.62761(2) 0.0233(3) Uani 1 1 d . . . . .
O1 O 0.1976(7) 0.8216(13) 0.60977(17) 0.039(2) Uani 1 1 d . . . . .
O1W O 0.7049(6) 0.6588(11) 0.62462(18) 0.035(2) Uani 1 1 d D . . . .
H1A H 0.723(9) 0.749(8) 0.621(3) 0.052 Uiso 1 1 d D U . . .
H1B H 0.742(8) 0.582(10) 0.624(3) 0.052 Uiso 1 1 d D U . . .
O2 O 0.0738(7) 0.6569(13) 0.61025(18) 0.041(2) Uani 1 1 d . . . . .
O3 O 0.0800(7) 0.6206(12) 0.39524(15) 0.035(2) Uani 1 1 d . . . . .
O4 O -0.0502(7) 0.6836(14) 0.41047(15) 0.041(2) Uani 1 1 d . . . . .
O5 O 0.2231(6) 0.5815(12) 0.64869(13) 0.030(2) Uani 1 1 d . . . . .
O6 O 0.1837(8) 0.3614(13) 0.66652(16) 0.040(2) Uani 1 1 d . . . . .
O7 O 0.4885(6) 0.6623(12) 0.86379(16) 0.034(2) Uani 1 1 d . . . . .
O8 O 0.5805(7) 0.4745(14) 0.85266(17) 0.040(2) Uani 1 1 d . . . . .
O9 O 0.2398(6) 0.4668(11) 0.60744(14) 0.0274(19) Uani 1 1 d . . . . .
O10 O 0.3578(6) 0.5468(13) 0.59061(17) 0.039(2) Uani 1 1 d . . . . .
O11 O 0.3641(7) 0.8843(15) 0.65225(18) 0.048(3) Uani 1 1 d . . . . .
O12 O 0.5021(6) 1.0115(14) 0.65194(16) 0.038(2) Uani 1 1 d . . . . .
C1 C 0.1160(9) 0.7729(18) 0.6015(2) 0.031(2) Uani 1 1 d . U . . .
C2 C 0.0728(10) 0.850(2) 0.5804(2) 0.037(2) Uani 1 1 d . U . . .
H2A H 0.0902 0.9652 0.5800 0.044 Uiso 1 1 calc R U . . .
H2B H 0.0046 0.8426 0.5795 0.044 Uiso 1 1 calc R U . . .
C3 C 0.1084(11) 0.760(2) 0.5611(2) 0.041(2) Uani 1 1 d . U . . .
H3A H 0.0952 0.6435 0.5625 0.050 Uiso 1 1 calc R U . . .
H3B H 0.1763 0.7729 0.5619 0.050 Uiso 1 1 calc R U . . .
C4 C 0.0643(12) 0.819(2) 0.5380(2) 0.044(2) Uani 1 1 d . U . . .
H4A H 0.0782 0.9352 0.5364 0.053 Uiso 1 1 calc R U . . .
H4B H -0.0037 0.8071 0.5371 0.053 Uiso 1 1 calc R U . . .
C5 C 0.1020(12) 0.722(2) 0.5187(2) 0.048(3) Uani 1 1 d . U . . .
H5A H 0.1691 0.7430 0.5189 0.058 Uiso 1 1 calc R U . . .
H5B H 0.0941 0.6052 0.5214 0.058 Uiso 1 1 calc R U . . .
C6 C 0.0545(12) 0.763(2) 0.4960(2) 0.047(3) Uani 1 1 d . U . . .
H6A H 0.0589 0.8809 0.4937 0.057 Uiso 1 1 calc R U . . .
H6B H -0.0119 0.7354 0.4955 0.057 Uiso 1 1 calc R U . . .
C7 C 0.0952(12) 0.676(2) 0.4768(2) 0.045(2) Uani 1 1 d . U . . .
H7A H 0.1605 0.7093 0.4766 0.054 Uiso 1 1 calc R U . . .
H7B H 0.0948 0.5582 0.4795 0.054 Uiso 1 1 calc R U . . .
C8 C 0.0430(11) 0.709(2) 0.4540(2) 0.040(2) Uani 1 1 d . U . . .
H8A H 0.0414 0.8267 0.4513 0.048 Uiso 1 1 calc R U . . .
H8B H -0.0216 0.6711 0.4538 0.048 Uiso 1 1 calc R U . . .
C9 C 0.0879(10) 0.625(2) 0.4351(2) 0.037(2) Uani 1 1 d . U . . .
H9A H 0.1516 0.6668 0.4348 0.044 Uiso 1 1 calc R U . . .
H9B H 0.0924 0.5080 0.4382 0.044 Uiso 1 1 calc R U . . .
C10 C 0.0354(10) 0.6493(17) 0.4125(2) 0.030(2) Uani 1 1 d . U . . .
C11 C 0.2246(8) 0.4955(17) 0.6667(2) 0.028(2) Uani 1 1 d . U . . .
C12 C 0.2791(10) 0.562(2) 0.6875(2) 0.036(2) Uani 1 1 d . U . . .
H12A H 0.3459 0.5518 0.6860 0.044 Uiso 1 1 calc R U . . .
H12B H 0.2654 0.6789 0.6885 0.044 Uiso 1 1 calc R U . . .
C13 C 0.2605(10) 0.483(2) 0.7093(2) 0.038(2) Uani 1 1 d . U . . .
H13A H 0.2724 0.3658 0.7085 0.046 Uiso 1 1 calc R U . . .
H13B H 0.1946 0.4980 0.7115 0.046 Uiso 1 1 calc R U . . .
C14 C 0.3226(10) 0.556(2) 0.7292(2) 0.042(2) Uani 1 1 d . U . . .
H14A H 0.3883 0.5419 0.7267 0.051 Uiso 1 1 calc R U . . .
H14B H 0.3104 0.6733 0.7298 0.051 Uiso 1 1 calc R U . . .
C15 C 0.3079(10) 0.482(2) 0.7513(2) 0.043(2) Uani 1 1 d . U . . .
H15A H 0.3185 0.3643 0.7506 0.051 Uiso 1 1 calc R U . . .
H15B H 0.2427 0.4989 0.7540 0.051 Uiso 1 1 calc R U . . .
C16 C 0.3715(10) 0.552(2) 0.7706(2) 0.043(2) Uani 1 1 d . U . . .
H16A H 0.4365 0.5345 0.7678 0.051 Uiso 1 1 calc R U . . .
H16B H 0.3615 0.6704 0.7710 0.051 Uiso 1 1 calc R U . . .
C17 C 0.3583(9) 0.483(2) 0.7934(2) 0.039(2) Uani 1 1 d . U . . .
H17A H 0.3625 0.3639 0.7927 0.046 Uiso 1 1 calc R U . . .
H17B H 0.2956 0.5109 0.7970 0.046 Uiso 1 1 calc R U . . .
C18 C 0.4311(9) 0.546(2) 0.8118(2) 0.038(2) Uani 1 1 d . U . . .
H18A H 0.4263 0.6654 0.8125 0.046 Uiso 1 1 calc R U . . .
H18B H 0.4937 0.5196 0.8080 0.046 Uiso 1 1 calc R U . . .
C19 C 0.4200(9) 0.4762(19) 0.8352(2) 0.033(2) Uani 1 1 d . U . . .
H19A H 0.3595 0.5090 0.8398 0.040 Uiso 1 1 calc R U . . .
H19B H 0.4219 0.3569 0.8347 0.040 Uiso 1 1 calc R U . . .
C20 C 0.4989(9) 0.5392(18) 0.8519(2) 0.032(2) Uani 1 1 d . U . . .
C21 C 0.2883(10) 0.454(2) 0.5912(2) 0.036(2) Uani 1 1 d . U . . .
C22 C 0.2604(12) 0.333(2) 0.5728(2) 0.045(3) Uani 1 1 d . U . . .
H22A H 0.2898 0.2284 0.5770 0.054 Uiso 1 1 calc R U . . .
H22B H 0.1927 0.3172 0.5719 0.054 Uiso 1 1 calc R U . . .
C23 C 0.2848(11) 0.377(2) 0.5502(2) 0.043(2) Uani 1 1 d . U . . .
H23A H 0.3529 0.3818 0.5506 0.051 Uiso 1 1 calc R U . . .
H23B H 0.2602 0.4857 0.5464 0.051 Uiso 1 1 calc R U . . .
C24 C 0.2470(11) 0.258(2) 0.5322(2) 0.045(3) Uani 1 1 d . U . . .
H24A H 0.1791 0.2505 0.5322 0.054 Uiso 1 1 calc R U . . .
H24B H 0.2732 0.1499 0.5358 0.054 Uiso 1 1 calc R U . . .
C25 C 0.2695(12) 0.306(2) 0.5091(2) 0.046(3) Uani 1 1 d . U . . .
H25A H 0.2451 0.4160 0.5058 0.055 Uiso 1 1 calc R U . . .
H25B H 0.3375 0.3107 0.5091 0.055 Uiso 1 1 calc R U . . .
C26 C 0.4252(9) 0.9934(17) 0.6593(2) 0.033(3) Uani 1 1 d D U . . .
C27 C 0.393(2) 1.123(4) 0.6749(4) 0.036(4) Uani 0.5 1 d D U P A -1
H27A H 0.3324 1.0897 0.6795 0.044 Uiso 0.5 1 calc R U P A -1
H27B H 0.3828 1.2255 0.6667 0.044 Uiso 0.5 1 calc R U P A -1
C28 C 0.461(2) 1.155(4) 0.6957(4) 0.039(3) Uani 0.5 1 d D U P A -1
H28A H 0.4495 1.2663 0.7007 0.047 Uiso 0.5 1 calc R U P A -1
H28B H 0.5241 1.1521 0.6913 0.047 Uiso 0.5 1 calc R U P A -1
C29 C 0.457(2) 1.041(4) 0.7157(4) 0.041(3) Uani 0.5 1 d D U P A -1
H29A H 0.3923 1.0253 0.7185 0.049 Uiso 0.5 1 calc R U P A -1
H29B H 0.4828 0.9346 0.7121 0.049 Uiso 0.5 1 calc R U P A -1
C30 C 0.513(2) 1.108(4) 0.7366(4) 0.043(4) Uani 0.5 1 d D U P A -1
H30A H 0.4920 1.2196 0.7391 0.052 Uiso 0.5 1 calc R U P A -1
H30B H 0.5793 1.1142 0.7341 0.052 Uiso 0.5 1 calc R U P A -1
C31 C 0.505(2) 1.007(4) 0.7576(3) 0.045(4) Uani 0.5 1 d D U P A -1
H31A H 0.4386 0.9914 0.7595 0.054 Uiso 0.5 1 calc R U P A -1
H31B H 0.5332 0.9002 0.7561 0.054 Uiso 0.5 1 calc R U P A -1
C32 C 0.554(2) 1.096(4) 0.7779(4) 0.044(4) Uani 0.5 1 d D U P A -1
H32A H 0.5261 1.2040 0.7790 0.053 Uiso 0.5 1 calc R U P A -1
H32B H 0.6199 1.1099 0.7759 0.053 Uiso 0.5 1 calc R U P A -1
C33 C 0.545(2) 1.001(4) 0.7994(4) 0.046(4) Uani 0.5 1 d D U P A -1
H33A H 0.4789 0.9865 0.8013 0.055 Uiso 0.5 1 calc R U P A -1
H33B H 0.5728 0.8926 0.7982 0.055 Uiso 0.5 1 calc R U P A -1
C34 C 0.594(2) 1.088(3) 0.8198(3) 0.034(6) Uani 0.5 1 d D U P A -1
H34A H 0.5641 1.1948 0.8209 0.041 Uiso 0.5 1 d R U P A -1
H34B H 0.6606 1.1041 0.8185 0.041 Uiso 0.5 1 d R U P A -1
O2W O 0.8769(11) 0.705(2) 0.6166(3) 0.028(4) Uani 0.5 1 d D U P . .
H2C H 0.9347(14) 0.70(4) 0.618(4) 0.043 Uiso 0.5 1 d D U P . .
H2D H 0.853(13) 0.74(4) 0.604(2) 0.043 Uiso 0.5 1 d D U P . .

loop_
_atom_site_aniso_label
_atom_site_aniso_U_11
_atom_site_aniso_U_22
_atom_site_aniso_U_33
_atom_site_aniso_U_23
_atom_site_aniso_U_13
_atom_site_aniso_U_12
Eu1 0.0166(4) 0.0321(4) 0.0159(4) -0.0027(2) -0.0006(2) -0.0077(2)
Eu2 0.0173(4) 0.0354(4) 0.0169(4) -0.0034(2) 0.0004(2) -0.0092(2)
O1 0.031(5) 0.050(6) 0.034(5) -0.014(4) -0.010(4) 0.004(4)
O1W 0.035(5) 0.016(4) 0.052(6) -0.016(4) -0.001(4) 0.013(4)
O2 0.031(5) 0.043(6) 0.048(6) 0.014(5) 0.000(4) -0.005(4)
O3 0.051(6) 0.035(5) 0.021(5) 0.006(4) 0.015(4) -0.003(4)
O4 0.032(5) 0.070(7) 0.020(5) -0.002(5) -0.001(4) -0.010(5)
O5 0.025(4) 0.050(6) 0.012(4) 0.004(4) -0.005(3) -0.008(4)
O6 0.054(6) 0.039(5) 0.025(5) 0.007(4) -0.011(4) -0.017(5)
O7 0.018(4) 0.047(6) 0.035(5) -0.007(4) 0.001(4) 0.013(4)
O8 0.029(5) 0.052(6) 0.037(5) -0.010(5) 0.001(4) 0.002(4)
O9 0.027(4) 0.037(5) 0.021(4) -0.008(4) 0.013(3) -0.004(4)
O10 0.028(5) 0.049(6) 0.038(5) -0.015(5) 0.005(4) -0.016(4)
O11 0.036(5) 0.064(7) 0.045(6) -0.028(5) 0.012(5) -0.030(5)
O12 0.026(5) 0.059(6) 0.032(5) -0.011(5) 0.011(4) -0.009(4)
C1 0.030(5) 0.044(5) 0.019(5) -0.005(4) 0.003(4) 0.001(4)
C2 0.039(5) 0.053(5) 0.016(5) -0.001(5) -0.003(4) 0.002(5)
C3 0.042(5) 0.058(5) 0.022(5) -0.003(4) -0.005(4) 0.007(5)
C4 0.048(5) 0.062(5) 0.022(5) 0.000(4) -0.006(4) 0.008(5)
C5 0.048(5) 0.068(5) 0.026(5) -0.001(5) -0.005(4) 0.007(5)
C6 0.049(5) 0.064(5) 0.027(5) -0.001(5) -0.005(4) 0.005(5)
C7 0.045(5) 0.065(5) 0.024(5) -0.002(4) -0.003(4) 0.004(5)
C8 0.042(5) 0.054(5) 0.022(5) 0.002(4) -0.001(4) 0.000(4)
C9 0.039(5) 0.053(6) 0.018(5) 0.003(4) 0.002(4) 0.003(5)
C10 0.041(6) 0.037(5) 0.011(5) 0.006(4) 0.005(4) -0.009(5)
C11 0.021(5) 0.039(5) 0.023(5) -0.007(5) 0.001(4) -0.008(4)
C12 0.032(5) 0.052(5) 0.024(5) 0.000(5) -0.006(4) -0.008(5)
C13 0.032(4) 0.055(5) 0.026(5) 0.000(4) -0.006(4) -0.002(4)
C14 0.035(5) 0.064(5) 0.027(5) -0.001(5) -0.006(4) -0.004(5)
C15 0.035(5) 0.065(5) 0.026(5) -0.002(5) -0.006(4) -0.005(5)
C16 0.035(5) 0.063(5) 0.028(5) -0.003(5) -0.006(4) -0.001(4)
C17 0.028(4) 0.060(5) 0.025(5) -0.002(4) -0.004(4) 0.002(4)
C18 0.027(4) 0.058(5) 0.028(5) -0.005(4) -0.005(4) 0.004(4)
C19 0.023(4) 0.051(5) 0.025(5) -0.007(5) -0.001(4) 0.002(4)
C20 0.019(5) 0.048(6) 0.029(5) -0.003(5) -0.001(4) 0.011(5)
C21 0.033(5) 0.051(5) 0.023(5) -0.008(5) 0.001(4) -0.008(5)
C22 0.047(5) 0.060(6) 0.028(5) -0.013(5) 0.003(5) -0.014(5)
C23 0.043(5) 0.058(6) 0.026(5) -0.012(5) 0.002(4) -0.008(5)
C24 0.047(6) 0.060(6) 0.027(5) -0.017(5) 0.000(5) -0.010(5)
C25 0.048(6) 0.062(7) 0.027(6) -0.017(6) -0.001(5) -0.003(6)
C26 0.032(5) 0.040(6) 0.028(6) 0.001(5) 0.004(4) 0.000(5)
C27 0.035(7) 0.044(8) 0.030(7) -0.001(7) 0.007(7) -0.005(7)
C28 0.041(7) 0.048(7) 0.030(7) 0.000(6) 0.005(6) -0.003(6)
C29 0.043(6) 0.049(7) 0.030(7) 0.001(6) 0.003(6) -0.004(6)
C30 0.047(7) 0.054(8) 0.029(7) 0.000(6) 0.005(6) -0.007(6)
C31 0.050(7) 0.056(8) 0.029(8) 0.003(6) 0.003(7) -0.009(7)
C32 0.050(8) 0.056(8) 0.027(8) 0.003(7) 0.005(7) -0.009(7)
C33 0.054(8) 0.058(9) 0.027(9) 0.003(8) 0.005(7) -0.008(8)
C34 0.039(11) 0.049(13) 0.015(10) -0.008(10) 0.003(9) -0.008(10)
O2W 0.008(7) 0.022(8) 0.059(11) 0.005(8) 0.017(7) 0.004(6)

loop_
_atom_type_symbol
_atom_type_description
_atom_type_scat_dispersion_real
_atom_type_scat_dispersion_imag
_atom_type_scat_source
C C 0.0033 0.0016 'International Tables Vol C Tables 4.2.6.8 and 6.1.1.4'
H H 0.0000 0.0000 'International Tables Vol C Tables 4.2.6.8 and 6.1.1.4'
O O 0.0106 0.0060 'International Tables Vol C Tables 4.2.6.8 and 6.1.1.4'
Eu Eu -0.1578 3.6682 'International Tables Vol C Tables 4.2.6.8 and 6.1.1.4'

loop_
_geom_angle_atom_site_label_1
_geom_angle_atom_site_label_2
_geom_angle_atom_site_label_3
_geom_angle
_geom_angle_site_symmetry_1
_geom_angle_site_symmetry_3
_geom_angle_publ_flag
O11 Eu1 O1 92.8(4) . . ?
O11 Eu1 O3 81.8(4) . 7_566 ?
O1 Eu1 O3 87.0(4) . 7_566 ?
O11 Eu1 O5 85.5(3) . . ?
O1 Eu1 O5 79.7(4) . . ?
O3 Eu1 O5 161.1(3) 7_566 . ?
O11 Eu1 O8 94.2(4) . 2_656 ?
O1 Eu1 O8 153.0(4) . 2_656 ?
O3 Eu1 O8 119.8(3) 7_566 2_656 ?
O5 Eu1 O8 74.9(3) . 2_656 ?
O11 Eu1 O10 155.8(3) . . ?
O1 Eu1 O10 93.2(3) . . ?
O3 Eu1 O10 75.1(3) 7_566 . ?
O5 Eu1 O10 118.6(3) . . ?
O8 Eu1 O10 91.0(4) 2_656 . ?
O11 Eu1 O9 151.8(3) . . ?
O1 Eu1 O9 76.1(3) . . ?
O3 Eu1 O9 122.6(3) 7_566 . ?
O5 Eu1 O9 67.1(3) . . ?
O8 Eu1 O9 85.6(3) 2_656 . ?
O10 Eu1 O9 52.2(3) . . ?
O11 Eu1 O7 77.2(4) . 2_656 ?
O1 Eu1 O7 155.3(4) . 2_656 ?
O3 Eu1 O7 69.4(3) 7_566 2_656 ?
O5 Eu1 O7 121.2(3) . 2_656 ?
O8 Eu1 O7 51.5(3) 2_656 2_656 ?
O10 Eu1 O7 87.7(3) . 2_656 ?
O9 Eu1 O7 122.3(3) . 2_656 ?
O11 Eu1 C21 176.8(4) . . ?
O1 Eu1 C21 84.0(4) . . ?
O3 Eu1 C21 98.9(4) 7_566 . ?
O5 Eu1 C21 93.0(4) . . ?
O8 Eu1 C21 88.2(4) 2_656 . ?
O10 Eu1 C21 26.0(4) . . ?
O9 Eu1 C21 26.2(3) . . ?
O7 Eu1 C21 106.0(4) 2_656 . ?
O11 Eu1 C20 83.2(4) . 2_656 ?
O1 Eu1 C20 175.3(4) . 2_656 ?
O3 Eu1 C20 94.8(4) 7_566 2_656 ?
O5 Eu1 C20 97.5(3) . 2_656 ?
O8 Eu1 C20 26.1(4) 2_656 2_656 ?
O10 Eu1 C20 91.4(4) . 2_656 ?
O9 Eu1 C20 106.4(4) . 2_656 ?
O7 Eu1 C20 25.6(3) 2_656 2_656 ?
C21 Eu1 C20 99.9(4) . 2_656 ?
O11 Eu1 Eu2 118.1(2) . 3_445 ?
O1 Eu1 Eu2 68.6(3) . 3_445 ?
O3 Eu1 Eu2 148.3(2) 7_566 3_445 ?
O5 Eu1 Eu2 34.6(2) . 3_445 ?
O8 Eu1 Eu2 85.1(2) 2_656 3_445 ?
O10 Eu1 Eu2 85.9(2) . 3_445 ?
O9 Eu1 Eu2 33.74(18) . 3_445 ?
O7 Eu1 Eu2 136.0(2) 2_656 3_445 ?
C21 Eu1 Eu2 59.9(3) . 3_445 ?
C20 Eu1 Eu2 111.1(3) 2_656 3_445 ?
O11 Eu1 Eu2 66.4(2) . . ?
O1 Eu1 Eu2 123.9(3) . . ?
O3 Eu1 Eu2 40.7(3) 7_566 . ?
O5 Eu1 Eu2 142.58(19) . . ?
O8 Eu1 Eu2 82.7(2) 2_656 . ?
O10 Eu1 Eu2 90.9(2) . . ?
O9 Eu1 Eu2 140.98(19) . . ?
O7 Eu1 Eu2 31.4(2) 2_656 . ?
C21 Eu1 Eu2 116.1(3) . . ?
C20 Eu1 Eu2 56.6(3) 2_656 . ?
Eu2 Eu1 Eu2 167.28(3) 3_445 . ?
O12 Eu2 O2 79.8(4) . 3 ?
O12 Eu2 O7 78.0(4) . 2_656 ?
O2 Eu2 O7 136.0(3) 3 2_656 ?
O12 Eu2 O1W 140.3(4) . . ?
O2 Eu2 O1W 139.4(4) 3 . ?
O7 Eu2 O1W 74.2(4) 2_656 . ?
O12 Eu2 O4 122.3(3) . 7_566 ?
O2 Eu2 O4 78.5(4) 3 7_566 ?
O7 Eu2 O4 82.1(3) 2_656 7_566 ?
O1W Eu2 O4 81.2(4) . 7_566 ?
O12 Eu2 O9 141.5(3) . 3 ?
O2 Eu2 O9 72.1(3) 3 3 ?
O7 Eu2 O9 140.3(3) 2_656 3 ?
O1W Eu2 O9 69.3(3) . 3 ?
O4 Eu2 O9 77.6(3) 7_566 3 ?
O12 Eu2 O6 73.4(4) . 3 ?
O2 Eu2 O6 123.7(4) 3 3 ?
O7 Eu2 O6 85.0(3) 2_656 3 ?
O1W Eu2 O6 76.5(4) . 3 ?
O4 Eu2 O6 156.6(4) 7_566 3 ?
O9 Eu2 O6 100.7(3) 3 3 ?
O12 Eu2 O5 83.0(3) . 3 ?
O2 Eu2 O5 76.7(3) 3 3 ?
O7 Eu2 O5 136.4(3) 2_656 3 ?
O1W Eu2 O5 98.2(3) . 3 ?
O4 Eu2 O5 140.2(3) 7_566 3 ?
O9 Eu2 O5 65.5(3) 3 3 ?
O6 Eu2 O5 51.8(3) 3 3 ?
O12 Eu2 O3 73.7(3) . 7_566 ?
O2 Eu2 O3 73.4(3) 3 7_566 ?
O7 Eu2 O3 64.1(3) 2_656 7_566 ?
O1W Eu2 O3 116.7(3) . 7_566 ?
O4 Eu2 O3 49.0(3) 7_566 7_566 ?
O9 Eu2 O3 120.6(3) 3 7_566 ?
O6 Eu2 O3 138.6(3) 3 7_566 ?
O5 Eu2 O3 144.7(3) 3 7_566 ?
O12 Eu2 C11 74.8(3) . 3 ?
O2 Eu2 C11 100.1(4) 3 3 ?
O7 Eu2 C11 109.9(3) 2_656 3 ?
O1W Eu2 C11 88.7(4) . 3 ?
O4 Eu2 C11 161.7(3) 7_566 3 ?
O9 Eu2 C11 84.6(3) 3 3 ?
O6 Eu2 C11 25.4(4) 3 3 ?
O5 Eu2 C11 26.6(3) 3 3 ?
O3 Eu2 C11 148.4(3) 7_566 3 ?
O12 Eu2 C10 98.4(4) . 7_566 ?
O2 Eu2 C10 71.4(4) 3 7_566 ?
O7 Eu2 C10 74.9(3) 2_656 7_566 ?
O1W Eu2 C10 101.0(4) . 7_566 ?
O4 Eu2 C10 23.9(4) 7_566 7_566 ?
O9 Eu2 C10 97.1(3) 3 7_566 ?
O6 Eu2 C10 159.6(3) 3 7_566 ?
O5 Eu2 C10 147.3(3) 3 7_566 ?
O3 Eu2 C10 25.5(3) 7_566 7_566 ?
C11 Eu2 C10 170.2(4) 3 7_566 ?
O12 Eu2 Eu1 109.9(2) . 3 ?
O2 Eu2 Eu1 64.9(2) 3 3 ?
O7 Eu2 Eu1 159.1(2) 2_656 3 ?
O1W Eu2 Eu1 88.8(2) . 3 ?
O4 Eu2 Eu1 107.7(2) 7_566 3 ?
O9 Eu2 Eu1 33.7(2) 3 3 ?
O6 Eu2 Eu1 79.1(2) 3 3 ?
O5 Eu2 Eu1 32.97(19) 3 3 ?
O3 Eu2 Eu1 136.21(18) 7_566 3 ?
C11 Eu2 Eu1 56.6(3) 3 3 ?
C10 Eu2 Eu1 121.2(2) 7_566 3 ?
O12 Eu2 H1A 153(4) . . ?
O2 Eu2 H1A 121.5(18) 3 . ?
O7 Eu2 H1A 93.5(10) 2_656 . ?
O1W Eu2 H1A 19.5(6) . . ?
O4 Eu2 H1A 81(5) 7_566 . ?
O9 Eu2 H1A 50.0(11) 3 . ?
O6 Eu2 H1A 80(5) 3 . ?
O5 Eu2 H1A 86(4) 3 . ?
O3 Eu2 H1A 126(5) 7_566 . ?
C11 Eu2 H1A 84(5) 3 . ?
C10 Eu2 H1A 104(5) 7_566 . ?
Eu1 Eu2 H1A 70.5(19) 3 . ?
C1 O1 Eu1 134.7(10) . . ?
Eu2 O1W H1A 61(9) . . ?
Eu2 O1W H1B 176(10) . . ?
H1A O1W H1B 116(2) . . ?
C1 O2 Eu2 140.7(9) . 3_445 ?
C10 O3 Eu1 128.3(9) . 7_566 ?
C10 O3 Eu2 83.6(8) . 7_566 ?
Eu1 O3 Eu2 106.0(3) 7_566 7_566 ?
C10 O4 Eu2 104.0(8) . 7_566 ?
C11 O5 Eu1 137.6(8) . . ?
C11 O5 Eu2 92.8(7) . 3_445 ?
Eu1 O5 Eu2 112.4(3) . 3_445 ?
C11 O6 Eu2 94.2(8) . 3_445 ?
C20 O7 Eu2 149.3(8) . 2_656 ?
C20 O7 Eu1 92.5(7) . 2_656 ?
Eu2 O7 Eu1 115.2(4) 2_656 2_656 ?
C20 O8 Eu1 96.8(9) . 2_656 ?
C21 O9 Eu1 94.5(8) . . ?
C21 O9 Eu2 152.8(9) . 3_445 ?
Eu1 O9 Eu2 112.6(3) . 3_445 ?
C21 O10 Eu1 94.9(8) . . ?
C26 O11 Eu1 141.5(8) . . ?
C26 O12 Eu2 143.5(9) . . ?
O2 C1 O1 121.5(13) . . ?
O2 C1 C2 119.8(12) . . ?
O1 C1 C2 118.6(13) . . ?
C1 C2 C3 108.1(12) . . ?
C1 C2 H2A 110.1 . . ?
C3 C2 H2A 110.1 . . ?
C1 C2 H2B 110.1 . . ?
C3 C2 H2B 110.1 . . ?
H2A C2 H2B 108.4 . . ?
C2 C3 C4 113.8(13) . . ?
C2 C3 H3A 108.8 . . ?
C4 C3 H3A 108.8 . . ?
C2 C3 H3B 108.8 . . ?
C4 C3 H3B 108.8 . . ?
H3A C3 H3B 107.7 . . ?
C3 C4 C5 111.9(13) . . ?
C3 C4 H4A 109.2 . . ?
C5 C4 H4A 109.2 . . ?
C3 C4 H4B 109.2 . . ?
C5 C4 H4B 109.2 . . ?
H4A C4 H4B 107.9 . . ?
C6 C5 C4 114.2(14) . . ?
C6 C5 H5A 108.7 . . ?
C4 C5 H5A 108.7 . . ?
C6 C5 H5B 108.7 . . ?
C4 C5 H5B 108.7 . . ?
H5A C5 H5B 107.6 . . ?
C5 C6 C7 114.5(14) . . ?
C5 C6 H6A 108.6 . . ?
C7 C6 H6A 108.6 . . ?
C5 C6 H6B 108.6 . . ?
C7 C6 H6B 108.6 . . ?
H6A C6 H6B 107.6 . . ?
C8 C7 C6 114.4(13) . . ?
C8 C7 H7A 108.7 . . ?
C6 C7 H7A 108.7 . . ?
C8 C7 H7B 108.7 . . ?
C6 C7 H7B 108.7 . . ?
H7A C7 H7B 107.6 . . ?
C7 C8 C9 113.0(13) . . ?
C7 C8 H8A 109.0 . . ?
C9 C8 H8A 109.0 . . ?
C7 C8 H8B 109.0 . . ?
C9 C8 H8B 109.0 . . ?
H8A C8 H8B 107.8 . . ?
C10 C9 C8 114.1(12) . . ?
C10 C9 H9A 108.7 . . ?
C8 C9 H9A 108.7 . . ?
C10 C9 H9B 108.7 . . ?
C8 C9 H9B 108.7 . . ?
H9A C9 H9B 107.6 . . ?
O4 C10 O3 121.5(12) . . ?
O4 C10 C9 120.7(12) . . ?
O3 C10 C9 117.6(13) . . ?
O4 C10 Eu2 52.1(6) . 7_566 ?
O3 C10 Eu2 70.9(7) . 7_566 ?
C9 C10 Eu2 161.1(10) . 7_566 ?
O6 C11 O5 120.5(11) . . ?
O6 C11 C12 121.8(12) . . ?
O5 C11 C12 117.7(11) . . ?
O6 C11 Eu2 60.4(6) . 3_445 ?
O5 C11 Eu2 60.6(6) . 3_445 ?
C12 C11 Eu2 173.3(10) . 3_445 ?
C13 C12 C11 116.4(12) . . ?
C13 C12 H12A 108.2 . . ?
C11 C12 H12A 108.2 . . ?
C13 C12 H12B 108.2 . . ?
C11 C12 H12B 108.2 . . ?
H12A C12 H12B 107.3 . . ?
C12 C13 C14 111.7(13) . . ?
C12 C13 H13A 109.3 . . ?
C14 C13 H13A 109.3 . . ?
C12 C13 H13B 109.3 . . ?
C14 C13 H13B 109.3 . . ?
H13A C13 H13B 107.9 . . ?
C15 C14 C13 114.4(13) . . ?
C15 C14 H14A 108.7 . . ?
C13 C14 H14A 108.7 . . ?
C15 C14 H14B 108.7 . . ?
C13 C14 H14B 108.7 . . ?
H14A C14 H14B 107.6 . . ?
C14 C15 C16 113.7(13) . . ?
C14 C15 H15A 108.8 . . ?
C16 C15 H15A 108.8 . . ?
C14 C15 H15B 108.8 . . ?
C16 C15 H15B 108.8 . . ?
H15A C15 H15B 107.7 . . ?
C17 C16 C15 115.7(14) . . ?
C17 C16 H16A 108.4 . . ?
C15 C16 H16A 108.4 . . ?
C17 C16 H16B 108.4 . . ?
C15 C16 H16B 108.4 . . ?
H16A C16 H16B 107.4 . . ?
C16 C17 C18 113.0(13) . . ?
C16 C17 H17A 109.0 . . ?
C18 C17 H17A 109.0 . . ?
C16 C17 H17B 109.0 . . ?
C18 C17 H17B 109.0 . . ?
H17A C17 H17B 107.8 . . ?
C17 C18 C19 114.2(13) . . ?
C17 C18 H18A 108.7 . . ?
C19 C18 H18A 108.7 . . ?
C17 C18 H18B 108.7 . . ?
C19 C18 H18B 108.7 . . ?
H18A C18 H18B 107.6 . . ?
C20 C19 C18 109.9(12) . . ?
C20 C19 H19A 109.7 . . ?
C18 C19 H19A 109.7 . . ?
C20 C19 H19B 109.7 . . ?
C18 C19 H19B 109.7 . . ?
H19A C19 H19B 108.2 . . ?
O7 C20 O8 118.4(12) . . ?
O7 C20 C19 121.7(11) . . ?
O8 C20 C19 119.6(12) . . ?
O7 C20 Eu1 61.9(7) . 2_656 ?
O8 C20 Eu1 57.2(7) . 2_656 ?
C19 C20 Eu1 166.7(10) . 2_656 ?
O10 C21 O9 118.4(12) . . ?
O10 C21 C22 121.5(13) . . ?
O9 C21 C22 120.1(13) . . ?
O10 C21 Eu1 59.1(7) . . ?
O9 C21 Eu1 59.3(7) . . ?
C22 C21 Eu1 177.8(12) . . ?
C23 C22 C21 116.7(14) . . ?
C23 C22 H22A 108.1 . . ?
C21 C22 H22A 108.1 . . ?
C23 C22 H22B 108.1 . . ?
C21 C22 H22B 108.1 . . ?
H22A C22 H22B 107.3 . . ?
C22 C23 C24 113.9(14) . . ?
C22 C23 H23A 108.8 . . ?
C24 C23 H23A 108.8 . . ?
C22 C23 H23B 108.8 . . ?
C24 C23 H23B 108.8 . . ?
H23A C23 H23B 107.7 . . ?
C23 C24 C25 113.7(14) . . ?
C23 C24 H24A 108.8 . . ?
C25 C24 H24A 108.8 . . ?
C23 C24 H24B 108.8 . . ?
C25 C24 H24B 108.8 . . ?
H24A C24 H24B 107.7 . . ?
C25 C25 C24 114.6(19) 7_556 . ?
C25 C25 H25A 108.6 7_556 . ?
C24 C25 H25A 108.6 . . ?
C25 C25 H25B 108.6 7_556 . ?
C24 C25 H25B 108.6 . . ?
H25A C25 H25B 107.6 . . ?
O12 C26 O11 124.2(11) . . ?
O12 C26 C27 118.7(18) . . ?
O11 C26 C27 116.3(17) . . ?
C26 C27 C28 115(2) . . ?
C26 C27 H27A 108.6 . . ?
C28 C27 H27A 108.6 . . ?
C26 C27 H27B 108.6 . . ?
C28 C27 H27B 108.6 . . ?
H27A C27 H27B 107.6 . . ?
C27 C28 C29 118(2) . . ?
C27 C28 H28A 107.7 . . ?
C29 C28 H28A 107.7 . . ?
C27 C28 H28B 107.7 . . ?
C29 C28 H28B 107.7 . . ?
H28A C28 H28B 107.1 . . ?
C30 C29 C28 112.2(19) . . ?
C30 C29 H29A 109.2 . . ?
C28 C29 H29A 109.2 . . ?
C30 C29 H29B 109.2 . . ?
C28 C29 H29B 109.2 . . ?
H29A C29 H29B 107.9 . . ?
C29 C30 C31 114.3(18) . . ?
C29 C30 H30A 108.7 . . ?
C31 C30 H30A 108.7 . . ?
C29 C30 H30B 108.7 . . ?
C31 C30 H30B 108.7 . . ?
H30A C30 H30B 107.6 . . ?
C32 C31 C30 110(2) . . ?
C32 C31 H31A 109.7 . . ?
C30 C31 H31A 109.7 . . ?
C32 C31 H31B 109.7 . . ?
C30 C31 H31B 109.7 . . ?
H31A C31 H31B 108.2 . . ?
C31 C32 C33 111.8(19) . . ?
C31 C32 H32A 109.3 . . ?
C33 C32 H32A 109.3 . . ?
C31 C32 H32B 109.3 . . ?
C33 C32 H32B 109.3 . . ?
H32A C32 H32B 107.9 . . ?
C34 C33 C32 112.5(18) . . ?
C34 C33 H33A 109.1 . . ?
C32 C33 H33A 109.1 . . ?
C34 C33 H33B 109.1 . . ?
C32 C33 H33B 109.1 . . ?
H33A C33 H33B 107.8 . . ?
C33 C34 H34A 107.7 . . ?
C33 C34 H34B 111.3 . . ?
H34A C34 H34B 108.4 . . ?
H2C O2W H2D 116(2) . . ?

loop_
_geom_bond_atom_site_label_1
_geom_bond_atom_site_label_2
_geom_bond_distance
_geom_bond_site_symmetry_2
_geom_bond_publ_flag
Eu1 O11 2.263(10) . ?
Eu1 O1 2.338(10) . ?
Eu1 O3 2.382(9) 7_566 ?
Eu1 O5 2.401(9) . ?
Eu1 O8 2.434(10) 2_656 ?
Eu1 O10 2.443(10) . ?
Eu1 O9 2.448(9) . ?
Eu1 O7 2.539(9) 2_656 ?
Eu1 C21 2.837(14) . ?
Eu1 C20 2.877(13) 2_656 ?
Eu1 Eu2 4.0777(9) 3_445 ?
Eu1 Eu2 4.1746(9) . ?
Eu2 O12 2.362(9) . ?
Eu2 O2 2.378(10) 3 ?
Eu2 O7 2.405(9) 2_656 ?
Eu2 O1W 2.423(8) . ?
Eu2 O4 2.424(9) 7_566 ?
Eu2 O9 2.453(8) 3 ?
Eu2 O6 2.503(9) 3 ?
Eu2 O5 2.505(9) 3 ?
Eu2 O3 2.834(11) 7_566 ?
Eu2 C11 2.871(12) 3 ?
Eu2 C10 2.981(13) 7_566 ?
Eu2 Eu1 4.0778(9) 3 ?
Eu2 H1A 2.15(13) . ?
O1 C1 1.278(17) . ?
O1W H1A 0.820(11) . ?
O1W H1B 0.820(10) . ?
O2 C1 1.263(18) . ?
O2 Eu2 2.378(10) 3_445 ?
O3 C10 1.293(16) . ?
O3 Eu1 2.382(9) 7_566 ?
O3 Eu2 2.834(11) 7_566 ?
O4 C10 1.244(17) . ?
O4 Eu2 2.424(9) 7_566 ?
O5 C11 1.285(16) . ?
O5 Eu2 2.505(9) 3_445 ?
O6 C11 1.235(16) . ?
O6 Eu2 2.504(9) 3_445 ?
O7 C20 1.246(17) . ?
O7 Eu2 2.405(9) 2_656 ?
O7 Eu1 2.539(9) 2_656 ?
O8 C20 1.272(16) . ?
O8 Eu1 2.434(10) 2_656 ?
O9 C21 1.256(16) . ?
O9 Eu2 2.453(8) 3_445 ?
O10 C21 1.249(17) . ?
O11 C26 1.283(17) . ?
O12 C26 1.233(16) . ?
C1 C2 1.488(18) . ?
C2 C3 1.50(2) . ?
C2 H2A 0.9700 . ?
C2 H2B 0.9700 . ?
C3 C4 1.536(19) . ?
C3 H3A 0.9700 . ?
C3 H3B 0.9700 . ?
C4 C5 1.55(2) . ?
C4 H4A 0.9700 . ?
C4 H4B 0.9700 . ?
C5 C6 1.50(2) . ?
C5 H5A 0.9700 . ?
C5 H5B 0.9700 . ?
C6 C7 1.52(2) . ?
C6 H6A 0.9700 . ?
C6 H6B 0.9700 . ?
C7 C8 1.513(19) . ?
C7 H7A 0.9700 . ?
C7 H7B 0.9700 . ?
C8 C9 1.52(2) . ?
C8 H8A 0.9700 . ?
C8 H8B 0.9700 . ?
C9 C10 1.491(17) . ?
C9 H9A 0.9700 . ?
C9 H9B 0.9700 . ?
C10 Eu2 2.981(13) 7_566 ?
C11 C12 1.505(17) . ?
C11 Eu2 2.871(12) 3_445 ?
C12 C13 1.505(19) . ?
C12 H12A 0.9700 . ?
C12 H12B 0.9700 . ?
C13 C14 1.530(19) . ?
C13 H13A 0.9700 . ?
C13 H13B 0.9700 . ?
C14 C15 1.49(2) . ?
C14 H14A 0.9700 . ?
C14 H14B 0.9700 . ?
C15 C16 1.510(19) . ?
C15 H15A 0.9700 . ?
C15 H15B 0.9700 . ?
C16 C17 1.51(2) . ?
C16 H16A 0.9700 . ?
C16 H16B 0.9700 . ?
C17 C18 1.527(18) . ?
C17 H17A 0.9700 . ?
C17 H17B 0.9700 . ?
C18 C19 1.538(19) . ?
C18 H18A 0.9700 . ?
C18 H18B 0.9700 . ?
C19 C20 1.516(18) . ?
C19 H19A 0.9700 . ?
C19 H19B 0.9700 . ?
C20 Eu1 2.877(13) 2_656 ?
C21 C22 1.50(2) . ?
C22 C23 1.48(2) . ?
C22 H22A 0.9700 . ?
C22 H22B 0.9700 . ?
C23 C24 1.51(2) . ?
C23 H23A 0.9700 . ?
C23 H23B 0.9700 . ?
C24 C25 1.51(2) . ?
C24 H24A 0.9700 . ?
C24 H24B 0.9700 . ?
C25 C25 1.48(3) 7_556 ?
C25 H25A 0.9700 . ?
C25 H25B 0.9700 . ?
C26 C27 1.516(10) . ?
C27 C28 1.519(10) . ?
C27 H27A 0.9700 . ?
C27 H27B 0.9700 . ?
C28 C29 1.521(10) . ?
C28 H28A 0.9700 . ?
C28 H28B 0.9700 . ?
C29 C30 1.518(10) . ?
C29 H29A 0.9700 . ?
C29 H29B 0.9700 . ?
C30 C31 1.519(10) . ?
C30 H30A 0.9700 . ?
C30 H30B 0.9700 . ?
C31 C32 1.519(10) . ?
C31 H31A 0.9700 . ?
C31 H31B 0.9700 . ?
C32 C33 1.519(10) . ?
C32 H32A 0.9700 . ?
C32 H32B 0.9700 . ?
C33 C34 1.518(10) . ?
C33 H33A 0.9700 . ?
C33 H33B 0.9700 . ?
C34 H34A 0.9733 . ?
C34 H34B 0.9734 . ?
O2W H2C 0.820(12) . ?
O2W H2D 0.820(10) . ?

loop_
_geom_torsion_atom_site_label_1
_geom_torsion_atom_site_label_2
_geom_torsion_atom_site_label_3
_geom_torsion_atom_site_label_4
_geom_torsion
_geom_torsion_site_symmetry_1
_geom_torsion_site_symmetry_2
_geom_torsion_site_symmetry_3
_geom_torsion_site_symmetry_4
_geom_torsion_publ_flag
Eu2 O2 C1 O1 -40(2) 3_445 . . . ?
Eu2 O2 C1 C2 137.2(12) 3_445 . . . ?
Eu1 O1 C1 O2 41(2) . . . . ?
Eu1 O1 C1 C2 -136.2(12) . . . . ?
O2 C1 C2 C3 -91.2(16) . . . . ?
O1 C1 C2 C3 85.6(16) . . . . ?
C1 C2 C3 C4 176.2(13) . . . . ?
C2 C3 C4 C5 -179.3(14) . . . . ?
C3 C4 C5 C6 174.2(15) . . . . ?
C4 C5 C6 C7 176.4(15) . . . . ?
C5 C6 C7 C8 176.2(15) . . . . ?
C6 C7 C8 C9 177.8(14) . . . . ?
C7 C8 C9 C10 177.3(13) . . . . ?
Eu2 O4 C10 O3 15.6(15) 7_566 . . . ?
Eu2 O4 C10 C9 -158.8(11) 7_566 . . . ?
Eu1 O3 C10 O4 92.3(15) 7_566 . . . ?
Eu2 O3 C10 O4 -13.0(13) 7_566 . . . ?
Eu1 O3 C10 C9 -93.1(14) 7_566 . . . ?
Eu2 O3 C10 C9 161.6(12) 7_566 . . . ?
Eu1 O3 C10 Eu2 105.3(9) 7_566 . . 7_566 ?
C8 C9 C10 O4 -23(2) . . . . ?
C8 C9 C10 O3 162.2(13) . . . . ?
C8 C9 C10 Eu2 -85(3) . . . 7_566 ?
Eu2 O6 C11 O5 -8.7(13) 3_445 . . . ?
Eu2 O6 C11 C12 172.7(11) 3_445 . . . ?
Eu1 O5 C11 O6 -119.7(12) . . . . ?
Eu2 O5 C11 O6 8.6(13) 3_445 . . . ?
Eu1 O5 C11 C12 59.1(18) . . . . ?
Eu2 O5 C11 C12 -172.6(10) 3_445 . . . ?
Eu1 O5 C11 Eu2 -128.3(12) . . . 3_445 ?
O6 C11 C12 C13 -16(2) . . . . ?
O5 C11 C12 C13 165.3(12) . . . . ?
C11 C12 C13 C14 177.7(13) . . . . ?
C12 C13 C14 C15 -179.7(14) . . . . ?
C13 C14 C15 C16 178.5(14) . . . . ?
C14 C15 C16 C17 179.2(14) . . . . ?
C15 C16 C17 C18 174.3(13) . . . . ?
C16 C17 C18 C19 -179.4(13) . . . . ?
C17 C18 C19 C20 176.7(12) . . . . ?
Eu2 O7 C20 O8 163.9(12) 2_656 . . . ?
Eu1 O7 C20 O8 8.6(14) 2_656 . . . ?
Eu2 O7 C20 C19 -10(3) 2_656 . . . ?
Eu1 O7 C20 C19 -165.2(12) 2_656 . . . ?
Eu2 O7 C20 Eu1 155(2) 2_656 . . 2_656 ?
Eu1 O8 C20 O7 -9.0(15) 2_656 . . . ?
Eu1 O8 C20 C19 164.9(11) 2_656 . . . ?
C18 C19 C20 O7 95.3(16) . . . . ?
C18 C19 C20 O8 -78.4(17) . . . . ?
C18 C19 C20 Eu1 -6(5) . . . 2_656 ?
Eu1 O10 C21 O9 -0.5(15) . . . . ?
Eu1 O10 C21 C22 177.5(14) . . . . ?
Eu1 O9 C21 O10 0.5(15) . . . . ?
Eu2 O9 C21 O10 175.1(12) 3_445 . . . ?
Eu1 O9 C21 C22 -177.5(13) . . . . ?
Eu2 O9 C21 C22 -3(3) 3_445 . . . ?
Eu2 O9 C21 Eu1 175(2) 3_445 . . . ?
O10 C21 C22 C23 -28(2) . . . . ?
O9 C21 C22 C23 149.7(15) . . . . ?
C21 C22 C23 C24 -174.7(15) . . . . ?
C22 C23 C24 C25 178.2(15) . . . . ?
C23 C24 C25 C25 -178.2(18) . . . 7_556 ?
Eu2 O12 C26 O11 -7(3) . . . . ?
Eu2 O12 C26 C27 -176.5(15) . . . . ?
Eu1 O11 C26 O12 -7(3) . . . . ?
Eu1 O11 C26 C27 163.3(17) . . . . ?
O12 C26 C27 C28 -57(3) . . . . ?
O11 C26 C27 C28 133(2) . . . . ?
C26 C27 C28 C29 -83(4) . . . . ?
C27 C28 C29 C30 -168(3) . . . . ?
C28 C29 C30 C31 174(3) . . . . ?
C29 C30 C31 C32 -174(3) . . . . ?
C30 C31 C32 C33 179(3) . . . . ?
C31 C32 C33 C34 -180(3) . . . . ?
